data_4310056
loop_
_publ_author_name
'Rosa Llusar'
'Sonia Triguero'
'Cristian Vicent'
'Maxim N. Sokolov'
'Beno\^it Domercq'
'Marc Fourmigu\'e'

_publ_contact_author 'Llusar Barelles Rosa'
_publ_contact_author_address
;
Departament de Ci\`encies Experimentals
Universitat Jaume I, Campus de Riu Sec, P. O. Box 224. Castell\'o, Spain
;
_publ_contact_author_email llusar@exp.uji.es
_publ_contact_author_phone '+34 964 728086'
_publ_section_title
;
A Family of Oxo-Chalcogenide Molybdenum and Tungsten Complexes,
(n-Bu4N)2[M2O2(\m-Q)2(1,3-dithiole-2-thione-4,5-dithiolate)2] (M = Mo, W; Q
= S, Se): New Synthetic Entries, Structure, and Gas-Phase Behavior
;
_journal_name_full 'Inorganic Chemistry'
_journal_page_first 8937
_journal_page_last 8946
_journal_paper_doi 10.1021/ic0508728
_journal_volume 44
_journal_year 2005
_chemical_formula_sum 'C41 H72 Mo3 N2 S19'
_chemical_formula_weight 1489.97
_chemical_name_systematic
; 
 ? 
;
_space_group_IT_number 14
_symmetry_cell_setting monoclinic
_symmetry_space_group_name_Hall '-P 2ybc'
_symmetry_space_group_name_H-M 'P 1 21/c 1'
_atom_sites_solution_hydrogens geom
_atom_sites_solution_primary direct
_atom_sites_solution_secondary difmap
_audit_creation_method SHELXL-97
_cell_angle_alpha 90.00
_cell_angle_beta 103.331(11)
_cell_angle_gamma 90.00
_cell_formula_units_Z 4
_cell_length_a 9.210(4)
_cell_length_b 36.769(18)
_cell_length_c 19.382(10)
_cell_measurement_temperature 233(2)
_cell_volume 6387(5)
_computing_cell_refinement 'Bruker SMART'
_computing_data_collection 'Bruker SMART'
_computing_data_reduction 'Bruker SHELXTL'
_computing_molecular_graphics 'Bruker SHELXTL'
_computing_publication_material 'Bruker SHELXTL'
_computing_structure_refinement 'SHELXL-97 (Sheldrick, 1997)'
_computing_structure_solution 'SHELXS-97 (Sheldrick, 1990)'
_diffrn_ambient_temperature 233(2)
_diffrn_measured_fraction_theta_full 0.992
_diffrn_measured_fraction_theta_max 0.992
_diffrn_measurement_device_type 'CCD area detector'
_diffrn_measurement_method 'phi and omega scans'
_diffrn_radiation_monochromator graphite
_diffrn_radiation_source 'fine-focus sealed tube'
_diffrn_radiation_type MoK\a
_diffrn_radiation_wavelength 0.71073
_diffrn_reflns_av_R_equivalents 0.1857
_diffrn_reflns_av_sigmaI/netI 0.2363
_diffrn_reflns_limit_h_max 6
_diffrn_reflns_limit_h_min -9
_diffrn_reflns_limit_k_max 37
_diffrn_reflns_limit_k_min -37
_diffrn_reflns_limit_l_max 18
_diffrn_reflns_limit_l_min -19
_diffrn_reflns_number 20889
_diffrn_reflns_theta_full 21.50
_diffrn_reflns_theta_max 21.50
_diffrn_reflns_theta_min 1.11
_exptl_absorpt_coefficient_mu 1.231
_exptl_absorpt_correction_type 'Bruker SADABS'
_exptl_crystal_colour red
_exptl_crystal_density_diffrn 1.550
_exptl_crystal_density_method 'not measured'
_exptl_crystal_description plate
_exptl_crystal_F_000 3048
_exptl_crystal_size_max 0.19
_exptl_crystal_size_mid 0.16
_exptl_crystal_size_min 0.07
_refine_diff_density_max 1.220
_refine_diff_density_min -0.968
_refine_diff_density_rms 0.223
_refine_ls_extinction_method none
_refine_ls_goodness_of_fit_ref 1.309
_refine_ls_hydrogen_treatment mixed
_refine_ls_matrix_type full
_refine_ls_number_parameters 426
_refine_ls_number_reflns 7275
_refine_ls_number_restraints 2
_refine_ls_restrained_S_all 1.310
_refine_ls_R_factor_all 0.2282
_refine_ls_R_factor_gt 0.1262
_refine_ls_shift/su_max 0.000
_refine_ls_shift/su_mean 0.000
_refine_ls_structure_factor_coef Fsqd
_refine_ls_weighting_details 'calc w=1/[\s^2^(Fo^2^)+(0.0810P)^2^+29.5000P] where P=(Fo^2^+2Fc^2^)/3'
_refine_ls_weighting_scheme calc
_refine_ls_wR_factor_gt 0.2588
_refine_ls_wR_factor_ref 0.2983
_reflns_number_gt 3520
_reflns_number_total 7275
_reflns_threshold_expression >2sigma(I)
_cod_data_source_file ic0508728si20050603_113343_1.cif
_cod_data_source_block (n-Bu4N)2[Mo3S4(dmit)3]
_cod_depositor_comments
;
The following automatic conversions were performed:
'_symmetry_cell_setting' value 'Monoclinic' changed to 'monoclinic'
according to '/home/saulius/struct/CIF-dictionaries/cif_core.dic'
dictionary named 'cif_core.dic' version 2.4.1 from 2010-06-29.

Automatic conversion script
Id: cif_fix_enum 1527 2010-12-29 10:47:43Z saulius 
;
_cod_database_code 4310056
_ratio_of_minimum_to_maximum_apparent_transmission 0.522752

loop_
_symmetry_equiv_pos_as_xyz
'x, y, z'
'-x, y+1/2, -z+1/2'
'-x, -y, -z'
'x, -y-1/2, z-1/2'

loop_
_atom_site_label
_atom_site_type_symbol
_atom_site_fract_x
_atom_site_fract_y
_atom_site_fract_z
_atom_site_U_iso_or_equiv
_atom_site_adp_type
_atom_site_occupancy
_atom_site_symmetry_multiplicity
_atom_site_calc_flag
_atom_site_refinement_flags
_atom_site_disorder_assembly
_atom_site_disorder_group
Mo1 Mo 0.7096(3) 0.79329(6) 0.29248(12) 0.0388(7) Uani 1 1 d . . .
Mo2 Mo 0.7963(3) 0.85503(6) 0.37338(12) 0.0374(7) Uani 1 1 d . . .
Mo3 Mo 0.8935(3) 0.84426(6) 0.25044(12) 0.0364(7) Uani 1 1 d . . .
S1 S 0.9547(8) 0.8081(2) 0.3538(4) 0.049(2) Uani 1 1 d . . .
S2 S 0.5649(8) 0.83054(19) 0.3451(4) 0.047(2) Uani 1 1 d . . .
S3 S 0.6878(8) 0.8154(2) 0.1820(3) 0.0410(19) Uani 1 1 d . . .
S4 S 0.8026(8) 0.8967(2) 0.2848(4) 0.049(2) Uani 1 1 d . . .
S5 S 0.8183(10) 0.7344(2) 0.3039(5) 0.062(2) Uani 1 1 d . . .
S6 S 0.4692(9) 0.7603(2) 0.2610(4) 0.058(2) Uani 1 1 d . . .
S7 S 0.7061(13) 0.6597(2) 0.2541(6) 0.096(3) Uani 1 1 d . . .
S8 S 0.3966(12) 0.6823(2) 0.2228(5) 0.085(3) Uani 1 1 d . . .
S9 S 0.4661(17) 0.6055(3) 0.2017(9) 0.161(6) Uani 1 1 d . . .
S10 S 0.6875(10) 0.9059(2) 0.4290(4) 0.070(3) Uani 1 1 d . . .
S11 S 0.9523(8) 0.84834(19) 0.4880(3) 0.045(2) Uani 1 1 d . . .
S12 S 0.7436(9) 0.9349(2) 0.5771(4) 0.056(2) Uani 1 1 d . . .
S13 S 0.9747(11) 0.8839(3) 0.6314(4) 0.082(3) Uani 1 1 d . . .
S14 S 0.9002(15) 0.9399(3) 0.7277(5) 0.131(5) Uani 1 1 d . . .
S15 S 1.1527(7) 0.83657(19) 0.2603(4) 0.044(2) Uani 1 1 d . . .
S16 S 0.8995(8) 0.8745(3) 0.1368(4) 0.062(3) Uani 1 1 d . . .
S17 S 1.3783(9) 0.8634(2) 0.1808(5) 0.065(3) Uani 1 1 d . . .
S18 S 1.1516(9) 0.8974(2) 0.0724(4) 0.067(3) Uani 1 1 d . . .
S19 S 1.4690(11) 0.9015(3) 0.0634(6) 0.093(3) Uani 1 1 d . . .
C1 C 0.676(4) 0.7062(9) 0.2689(17) 0.071(12) Uani 1 1 d . . .
C2 C 0.541(5) 0.7163(7) 0.2538(16) 0.068(11) Uani 1 1 d . . .
C3 C 0.527(4) 0.6481(9) 0.228(2) 0.102(13) Uani 1 1 d . . .
C4 C 0.786(3) 0.9053(8) 0.5173(14) 0.051(8) Uani 1 1 d . . .
C5 C 0.894(3) 0.8797(7) 0.5382(15) 0.047(8) Uani 1 1 d . . .
C6 C 0.872(4) 0.9199(8) 0.6500(17) 0.086(12) Uani 1 1 d . . .
C7 C 1.195(4) 0.8596(7) 0.1873(17) 0.057(10) Uani 1 1 d . . .
C8 C 1.089(3) 0.8755(7) 0.1358(16) 0.044(8) Uani 1 1 d . . .
C9 C 1.334(3) 0.8896(8) 0.1059(15) 0.061(9) Uani 1 1 d . . .
N1 N 0.550(4) -0.0036(9) 0.230(2) 0.139(15) Uani 1 1 d . . .
C100 C 0.453(4) -0.0375(10) 0.2496(18) 0.079(11) Uiso 1 1 d . . .
C101 C 0.357(5) -0.0304(13) 0.298(2) 0.128(16) Uiso 1 1 d . . .
C102 C 0.279(5) -0.0661(13) 0.314(2) 0.134(17) Uiso 1 1 d . . .
C103 C 0.188(4) -0.0606(10) 0.366(2) 0.097(12) Uiso 1 1 d . . .
C104 C 0.412(4) 0.0237(11) 0.192(2) 0.107(13) Uiso 1 1 d . . .
C105 C 0.318(6) 0.0037(15) 0.123(3) 0.17(2) Uiso 1 1 d . . .
C106 C 0.194(5) 0.0397(14) 0.080(2) 0.137(17) Uiso 1 1 d . . .
C107 C 0.283(8) 0.071(2) 0.073(4) 0.25(3) Uiso 1 1 d . . .
C108 C 0.618(6) 0.0187(13) 0.297(3) 0.137(17) Uiso 1 1 d . . .
C109 C 0.745(5) -0.0030(12) 0.333(2) 0.120(15) Uiso 1 1 d . . .
C110 C 0.870(7) 0.0215(17) 0.407(3) 0.20(2) Uiso 1 1 d D . .
C111 C 0.746(7) 0.0234(19) 0.441(4) 0.23(3) Uiso 1 1 d D . .
C112 C 0.655(6) -0.0166(16) 0.184(3) 0.17(2) Uiso 1 1 d . . .
C113 C 0.731(6) 0.0134(15) 0.149(3) 0.16(2) Uiso 1 1 d . . .
C114 C 0.827(8) -0.0043(19) 0.101(4) 0.22(3) Uiso 1 1 d . . .
C115 C 0.923(6) -0.0206(16) 0.149(3) 0.17(2) Uiso 1 1 d . . .
N2 N 0.656(3) 0.2645(7) 0.5088(12) 0.060(7) Uani 1 1 d . . .
C200 C 0.747(3) 0.2785(7) 0.5773(15) 0.044(7) Uiso 1 1 d . . .
C201 C 0.786(4) 0.3199(11) 0.570(2) 0.105(13) Uiso 1 1 d . . .
C202 C 0.858(6) 0.3356(16) 0.648(3) 0.16(2) Uiso 1 1 d . . .
C203 C 0.893(7) 0.3759(17) 0.650(3) 0.20(2) Uiso 1 1 d . . .
C204 C 0.627(4) 0.2262(10) 0.5211(18) 0.076(10) Uiso 1 1 d . . .
C205 C 0.530(4) 0.2091(10) 0.454(2) 0.095(12) Uiso 1 1 d . . .
C206 C 0.489(5) 0.1667(13) 0.468(2) 0.138(17) Uiso 1 1 d . . .
C207 C 0.618(5) 0.1442(12) 0.499(2) 0.134(16) Uiso 1 1 d . . .
C208 C 0.728(3) 0.2709(8) 0.4460(16) 0.060(9) Uiso 1 1 d . . .
C209 C 0.870(3) 0.2481(8) 0.4501(15) 0.055(8) Uiso 1 1 d . . .
C210 C 0.933(3) 0.2602(8) 0.3856(16) 0.067(9) Uiso 1 1 d . . .
C211 C 1.058(3) 0.2348(9) 0.3797(17) 0.074(10) Uiso 1 1 d . . .
C212 C 0.507(4) 0.2881(9) 0.4875(16) 0.069(10) Uiso 1 1 d . . .
C213 C 0.389(5) 0.2782(13) 0.538(2) 0.137(17) Uiso 1 1 d . . .
C214 C 0.273(5) 0.3064(13) 0.510(2) 0.133(16) Uiso 1 1 d D . .
C215 C 0.275(5) 0.3380(13) 0.548(2) 0.139(17) Uiso 1 1 d D . .

loop_
_atom_site_aniso_label
_atom_site_aniso_U_11
_atom_site_aniso_U_22
_atom_site_aniso_U_33
_atom_site_aniso_U_23
_atom_site_aniso_U_13
_atom_site_aniso_U_12
Mo1 0.0475(16) 0.0330(16) 0.0366(16) -0.0018(13) 0.0110(13) 0.0074(13)
Mo2 0.0431(15) 0.0308(15) 0.0372(16) -0.0008(12) 0.0075(12) 0.0104(12)
Mo3 0.0365(15) 0.0354(16) 0.0368(15) 0.0001(13) 0.0076(12) 0.0129(12)
S1 0.055(5) 0.049(5) 0.040(5) -0.001(4) 0.005(4) 0.028(4)
S2 0.048(5) 0.041(5) 0.053(5) -0.002(4) 0.013(4) 0.017(4)
S3 0.052(5) 0.045(5) 0.029(4) 0.003(4) 0.014(4) 0.006(4)
S4 0.055(5) 0.039(5) 0.056(5) 0.006(4) 0.020(4) 0.016(4)
S5 0.075(6) 0.037(5) 0.069(6) 0.007(4) 0.009(5) 0.018(4)
S6 0.065(5) 0.037(5) 0.075(6) -0.012(4) 0.024(5) -0.007(4)
S7 0.129(9) 0.028(5) 0.132(9) 0.000(6) 0.033(8) 0.004(6)
S8 0.128(9) 0.047(6) 0.085(7) -0.010(5) 0.034(7) -0.034(6)
S9 0.198(14) 0.057(8) 0.230(16) -0.042(9) 0.054(12) -0.057(9)
S10 0.081(6) 0.067(6) 0.057(6) -0.017(5) 0.004(5) 0.038(5)
S11 0.054(5) 0.041(5) 0.034(4) -0.005(4) -0.004(4) 0.019(4)
S12 0.082(6) 0.047(5) 0.045(5) -0.015(4) 0.023(5) 0.015(5)
S13 0.101(7) 0.082(7) 0.047(6) -0.031(5) -0.013(5) 0.042(6)
S14 0.185(12) 0.132(11) 0.057(7) -0.042(7) -0.010(7) 0.083(9)
S15 0.043(4) 0.037(5) 0.058(5) 0.003(4) 0.023(4) 0.019(4)
S16 0.034(5) 0.113(8) 0.036(5) 0.023(5) 0.004(4) 0.009(5)
S17 0.048(5) 0.064(6) 0.091(7) 0.008(5) 0.033(5) 0.017(4)
S18 0.059(6) 0.089(7) 0.056(6) 0.004(5) 0.020(5) -0.009(5)
S19 0.078(7) 0.098(8) 0.120(9) -0.018(7) 0.059(7) -0.014(6)
C1 0.07(2) 0.07(3) 0.08(3) 0.02(2) 0.03(2) 0.06(2)
C2 0.15(3) 0.018(18) 0.06(2) -0.008(16) 0.07(2) -0.01(2)
C3 0.12(3) 0.06(3) 0.15(4) -0.03(3) 0.07(3) -0.03(2)
C4 0.06(2) 0.05(2) 0.05(2) 0.012(16) 0.016(17) 0.017(17)
C5 0.07(2) 0.020(17) 0.05(2) -0.018(15) 0.011(17) -0.013(15)
C6 0.16(3) 0.04(2) 0.07(3) -0.002(18) 0.06(3) 0.05(2)
C7 0.11(3) 0.013(16) 0.08(2) -0.014(16) 0.08(2) 0.002(17)
C8 0.026(16) 0.035(18) 0.06(2) -0.003(17) 0.000(16) -0.009(14)
C9 0.08(2) 0.05(2) 0.05(2) -0.011(17) 0.019(19) 0.009(18)
N1 0.12(3) 0.07(2) 0.19(4) -0.03(3) -0.04(3) 0.02(2)
N2 0.056(16) 0.09(2) 0.056(18) -0.004(15) 0.044(15) 0.012(15)

loop_
_atom_type_symbol
_atom_type_description
_atom_type_scat_dispersion_real
_atom_type_scat_dispersion_imag
_atom_type_scat_source
C C 0.0033 0.0016 'International Tables Vol C Tables 4.2.6.8 and 6.1.1.4'
H H 0.0000 0.0000 'International Tables Vol C Tables 4.2.6.8 and 6.1.1.4'
N N 0.0061 0.0033 'International Tables Vol C Tables 4.2.6.8 and 6.1.1.4'
S S 0.1246 0.1234 'International Tables Vol C Tables 4.2.6.8 and 6.1.1.4'
Mo Mo -1.6832 0.6857 'International Tables Vol C Tables 4.2.6.8 and 6.1.1.4'

loop_
_geom_angle_atom_site_label_1
_geom_angle_atom_site_label_2
_geom_angle_atom_site_label_3
_geom_angle
_geom_angle_site_symmetry_1
_geom_angle_site_symmetry_3
_geom_angle_publ_flag
S3 Mo1 S2 105.8(3) . . ?
S3 Mo1 S1 105.1(3) . . ?
S2 Mo1 S1 102.9(3) . . ?
S3 Mo1 S5 111.1(3) . . ?
S2 Mo1 S5 140.8(3) . . ?
S1 Mo1 S5 80.2(3) . . ?
S3 Mo1 S6 93.7(3) . . ?
S2 Mo1 S6 79.9(3) . . ?
S1 Mo1 S6 159.3(3) . . ?
S5 Mo1 S6 84.9(3) . . ?
S3 Mo1 Mo2 101.1(2) . . ?
S2 Mo1 Mo2 52.0(2) . . ?
S1 Mo1 Mo2 53.68(18) . . ?
S5 Mo1 Mo2 129.3(2) . . ?
S6 Mo1 Mo2 131.8(2) . . ?
S3 Mo1 Mo3 53.4(2) . . ?
S2 Mo1 Mo3 100.6(2) . . ?
S1 Mo1 Mo3 54.1(2) . . ?
S5 Mo1 Mo3 111.8(2) . . ?
S6 Mo1 Mo3 146.3(2) . . ?
Mo2 Mo1 Mo3 59.75(9) . . ?
S2 Mo2 S4 105.5(3) . . ?
S2 Mo2 S1 104.8(3) . . ?
S4 Mo2 S1 104.1(3) . . ?
S2 Mo2 S11 121.4(3) . . ?
S4 Mo2 S11 130.8(3) . . ?
S1 Mo2 S11 79.0(2) . . ?
S2 Mo2 S10 87.3(3) . . ?
S4 Mo2 S10 84.6(3) . . ?
S1 Mo2 S10 162.3(3) . . ?
S11 Mo2 S10 83.6(3) . . ?
S2 Mo2 Mo3 102.0(2) . . ?
S4 Mo2 Mo3 52.06(19) . . ?
S1 Mo2 Mo3 54.35(19) . . ?
S11 Mo2 Mo3 123.3(2) . . ?
S10 Mo2 Mo3 136.6(2) . . ?
S2 Mo2 Mo1 53.40(19) . . ?
S4 Mo2 Mo1 100.1(2) . . ?
S1 Mo2 Mo1 54.2(2) . . ?
S11 Mo2 Mo1 118.7(2) . . ?
S10 Mo2 Mo1 140.4(2) . . ?
Mo3 Mo2 Mo1 60.16(9) . . ?
S4 Mo3 S3 104.5(3) . . ?
S4 Mo3 S1 105.2(3) . . ?
S3 Mo3 S1 103.5(3) . . ?
S4 Mo3 S15 120.9(3) . . ?
S3 Mo3 S15 132.1(3) . . ?
S1 Mo3 S15 80.0(3) . . ?
S4 Mo3 S16 88.0(3) . . ?
S3 Mo3 S16 83.1(3) . . ?
S1 Mo3 S16 163.0(3) . . ?
S15 Mo3 S16 84.1(2) . . ?
S4 Mo3 Mo2 53.7(2) . . ?
S3 Mo3 Mo2 100.14(19) . . ?
S1 Mo3 Mo2 53.82(18) . . ?
S15 Mo3 Mo2 118.0(2) . . ?
S16 Mo3 Mo2 141.3(2) . . ?
S4 Mo3 Mo1 101.3(2) . . ?
S3 Mo3 Mo1 51.77(18) . . ?
S1 Mo3 Mo1 54.0(2) . . ?
S15 Mo3 Mo1 124.7(2) . . ?
S16 Mo3 Mo1 134.8(2) . . ?
Mo2 Mo3 Mo1 60.10(9) . . ?
Mo2 S1 Mo1 72.1(2) . . ?
Mo2 S1 Mo3 71.8(2) . . ?
Mo1 S1 Mo3 71.9(2) . . ?
Mo2 S2 Mo1 74.6(2) . . ?
Mo1 S3 Mo3 74.8(2) . . ?
Mo3 S4 Mo2 74.3(2) . . ?
C1 S5 Mo1 104.7(10) . . ?
C2 S6 Mo1 97.9(13) . . ?
C3 S7 C1 96.9(18) . . ?
C3 S8 C2 92.0(17) . . ?
C4 S10 Mo2 104.2(10) . . ?
C5 S11 Mo2 105.6(11) . . ?
C4 S12 C6 97.6(14) . . ?
C6 S13 C5 99.1(15) . . ?
C7 S15 Mo3 106.4(12) . . ?
C8 S16 Mo3 104.2(10) . . ?
C9 S17 C7 93.6(15) . . ?
C9 S18 C8 96.8(14) . . ?
C2 C1 S5 123(3) . . ?
C2 C1 S7 115(3) . . ?
S5 C1 S7 121.8(18) . . ?
C1 C2 S6 128(3) . . ?
C1 C2 S8 118(3) . . ?
S6 C2 S8 113(2) . . ?
S7 C3 S9 124(2) . . ?
S7 C3 S8 117(2) . . ?
S9 C3 S8 118(2) . . ?
C5 C4 S12 121(2) . . ?
C5 C4 S10 119(2) . . ?
S12 C4 S10 120.7(16) . . ?
C4 C5 S11 128(2) . . ?
C4 C5 S13 110(2) . . ?
S11 C5 S13 122.1(17) . . ?
S14 C6 S12 123.1(17) . . ?
S14 C6 S13 124(2) . . ?
S12 C6 S13 112.6(18) . . ?
C8 C7 S17 117(2) . . ?
C8 C7 S15 123(2) . . ?
S17 C7 S15 120(2) . . ?
C7 C8 S18 116(2) . . ?
C7 C8 S16 122(2) . . ?
S18 C8 S16 122.1(17) . . ?
S18 C9 S19 123.1(19) . . ?
S18 C9 S17 116.4(18) . . ?
S19 C9 S17 119.9(18) . . ?
C112 N1 C108 118(4) . . ?
C112 N1 C100 111(3) . . ?
C108 N1 C100 111(4) . . ?
C112 N1 C104 116(4) . . ?
C108 N1 C104 100(3) . . ?
C100 N1 C104 99(3) . . ?
C101 C100 N1 118(3) . . ?
C100 C101 C102 111(4) . . ?
C103 C102 C101 113(4) . . ?
C105 C104 N1 108(3) . . ?
C104 C105 C106 102(4) . . ?
C107 C106 C105 108(4) . . ?
C109 C108 N1 104(4) . . ?
C108 C109 C110 113(4) . . ?
C111 C110 C109 87(4) . . ?
N1 C112 C113 116(5) . . ?
C112 C113 C114 110(5) . . ?
C115 C114 C113 98(6) . . ?
C204 N2 C200 106(2) . . ?
C204 N2 C208 114(2) . . ?
C200 N2 C208 113(2) . . ?
C204 N2 C212 113(2) . . ?
C200 N2 C212 109(2) . . ?
C208 N2 C212 103(2) . . ?
N2 C200 C201 110(2) . . ?
C200 C201 C202 108(3) . . ?
C203 C202 C201 114(5) . . ?
N2 C204 C205 111(3) . . ?
C204 C205 C206 111(3) . . ?
C207 C206 C205 114(4) . . ?
N2 C208 C209 113(2) . . ?
C208 C209 C210 106(2) . . ?
C211 C210 C209 108(3) . . ?
N2 C212 C213 111(3) . . ?
C214 C213 C212 98(4) . . ?
C215 C214 C213 118(4) . . ?

loop_
_geom_bond_atom_site_label_1
_geom_bond_atom_site_label_2
_geom_bond_distance
_geom_bond_site_symmetry_2
_geom_bond_publ_flag
Mo1 S3 2.256(7) . ?
Mo1 S2 2.306(7) . ?
Mo1 S1 2.360(8) . ?
Mo1 S5 2.373(8) . ?
Mo1 S6 2.475(8) . ?
Mo1 Mo2 2.770(3) . ?
Mo1 Mo3 2.772(4) . ?
Mo2 S2 2.262(8) . ?
Mo2 S4 2.311(8) . ?
Mo2 S1 2.345(7) . ?
Mo2 S11 2.364(7) . ?
Mo2 S10 2.482(8) . ?
Mo2 Mo3 2.760(3) . ?
Mo3 S4 2.262(7) . ?
Mo3 S3 2.307(8) . ?
Mo3 S1 2.361(8) . ?
Mo3 S15 2.368(7) . ?
Mo3 S16 2.480(8) . ?
S5 C1 1.69(4) . ?
S6 C2 1.77(3) . ?
S7 C3 1.66(4) . ?
S7 C1 1.76(3) . ?
S8 C3 1.73(4) . ?
S8 C2 1.82(3) . ?
S9 C3 1.70(3) . ?
S10 C4 1.74(3) . ?
S11 C5 1.67(3) . ?
S12 C4 1.70(3) . ?
S12 C6 1.71(4) . ?
S13 C6 1.72(3) . ?
S13 C5 1.79(3) . ?
S14 C6 1.64(3) . ?
S15 C7 1.77(3) . ?
S16 C8 1.75(3) . ?
S17 C9 1.71(3) . ?
S17 C7 1.73(3) . ?
S18 C9 1.68(3) . ?
S18 C8 1.68(3) . ?
S19 C9 1.70(3) . ?
C1 C2 1.27(4) . ?
C4 C5 1.36(3) . ?
C7 C8 1.36(4) . ?
N1 C112 1.54(6) . ?
N1 C108 1.54(5) . ?
N1 C100 1.63(5) . ?
N1 C104 1.66(5) . ?
C100 C101 1.44(5) . ?
C101 C102 1.57(5) . ?
C102 C103 1.47(5) . ?
C104 C105 1.59(6) . ?
C105 C106 1.82(6) . ?
C106 C107 1.43(7) . ?
C108 C109 1.45(5) . ?
C109 C110 1.86(7) . ?
C110 C111 1.44(4) . ?
C112 C113 1.54(6) . ?
C113 C114 1.57(7) . ?
C114 C115 1.27(7) . ?
N2 C204 1.46(4) . ?
N2 C200 1.49(3) . ?
N2 C208 1.54(3) . ?
N2 C212 1.59(4) . ?
C200 C201 1.58(4) . ?
C201 C202 1.61(6) . ?
C202 C203 1.51(7) . ?
C204 C205 1.52(4) . ?
C205 C206 1.64(5) . ?
C206 C207 1.45(5) . ?
C208 C209 1.54(4) . ?
C209 C210 1.56(4) . ?
C210 C211 1.50(4) . ?
C212 C213 1.66(5) . ?
C213 C214 1.50(5) . ?
C214 C215 1.38(4) . ?
